data_4307692
loop_
_publ_author_name
'Luciano Cuesta'
'Miguel A. Huertos'
'Dolores Morales'
'Julio P\'erez'
'Luc\'ia Riera'
'V\'ictor Riera'
'Daniel Miguel'
'Amador Men\'endez-Vel\'azquez'
'Santiago Garc\'ia-Granda'

_publ_contact_author
;    JULIO PEREZ
     Departamento de Quimica Organica e Inorganica 
     IUQOEM - Facultad de Quimica
     Universidad de Oviedo-CSIC
     C/ Julian Claveria s/n
     33006 Oviedo  (ASTURIAS)
     SPAIN
;
_publ_contact_author_email japm@sauron.quimica.uniovi.es
_publ_contact_author_fax +34-85-103446
_publ_contact_author_phone +34-85-102985
_publ_section_title
;
Synthesis, Structure, and Reactivity of Mononuclear Re(I) Oximato Complexes
;
_journal_name_full 'Inorganic Chemistry'
_journal_page_first 2836
_journal_page_last 2845
_journal_paper_doi 10.1021/ic062168c
_journal_volume 46
_journal_year 2007
_chemical_formula_sum 'C19 H16 N3 O8 Re'
_chemical_formula_weight 600.55
_chemical_name_systematic
; 
 ? 
;
_space_group_IT_number 2
_symmetry_cell_setting triclinic
_symmetry_space_group_name_Hall '-P 1'
_symmetry_space_group_name_H-M 'P -1'
_atom_sites_solution_hydrogens geom
_atom_sites_solution_primary direct
_atom_sites_solution_secondary difmap
_audit_creation_method SHELXL-97
_cell_angle_alpha 103.459(7)
_cell_angle_beta 106.804(7)
_cell_angle_gamma 105.346(7)
_cell_formula_units_Z 2
_cell_length_a 8.374(3)
_cell_length_b 10.639(4)
_cell_length_c 13.446(5)
_cell_measurement_temperature 296(2)
_cell_volume 1042.0(7)
_computing_cell_refinement 'Bruker SMART'
_computing_data_collection 'Bruker SMART'
_computing_data_reduction 'Bruker SHELXTL'
_computing_molecular_graphics 'ORTEP3 (Farrugia, 1997)'
_computing_publication_material 'SHELXL-97 (Sheldrick, 1997)'
_computing_structure_refinement 'SHELXL-97 (Sheldrick, 1997)'
_computing_structure_solution 'SHELXS-97 (Sheldrick, 1990)'
_diffrn_ambient_temperature 296(2)
_diffrn_measured_fraction_theta_full 0.984
_diffrn_measured_fraction_theta_max 0.984
_diffrn_measurement_device 'phi and omega scans'
_diffrn_measurement_device_type 'CCD area detector'
_diffrn_measurement_method CCD
_diffrn_radiation_monochromator graphite
_diffrn_radiation_source 'fine-focus sealed tube'
_diffrn_radiation_type MoK\a
_diffrn_radiation_wavelength 0.71073
_diffrn_reflns_av_R_equivalents 0.0279
_diffrn_reflns_av_sigmaI/netI 0.0753
_diffrn_reflns_limit_h_max 9
_diffrn_reflns_limit_h_min -9
_diffrn_reflns_limit_k_max 11
_diffrn_reflns_limit_k_min -11
_diffrn_reflns_limit_l_max 14
_diffrn_reflns_limit_l_min -8
_diffrn_reflns_number 4738
_diffrn_reflns_theta_full 23.41
_diffrn_reflns_theta_max 23.41
_diffrn_reflns_theta_min 1.68
_exptl_absorpt_coefficient_mu 5.883
_exptl_absorpt_correction_T_max 1.000000
_exptl_absorpt_correction_T_min 0.793896
_exptl_absorpt_correction_type multi-scan
_exptl_absorpt_process_details SADABS
_exptl_crystal_colour ORANGE
_exptl_crystal_density_diffrn 1.914
_exptl_crystal_density_method 'not measured'
_exptl_crystal_description PRISM
_exptl_crystal_F_000 580
_exptl_crystal_size_max 0.15
_exptl_crystal_size_mid 0.07
_exptl_crystal_size_min 0.04
_refine_diff_density_max 0.808
_refine_diff_density_min -0.869
_refine_diff_density_rms 0.131
_refine_ls_extinction_method none
_refine_ls_goodness_of_fit_ref 1.021
_refine_ls_hydrogen_treatment mixed
_refine_ls_matrix_type full
_refine_ls_number_parameters 282
_refine_ls_number_reflns 2998
_refine_ls_number_restraints 0
_refine_ls_restrained_S_all 1.021
_refine_ls_R_factor_all 0.0496
_refine_ls_R_factor_gt 0.0361
_refine_ls_shift/su_max 0.001
_refine_ls_shift/su_mean 0.000
_refine_ls_structure_factor_coef Fsqd
_refine_ls_weighting_details 'calc w=1/[\s^2^(Fo^2^)+(0.0094P)^2^+0.0000P] where P=(Fo^2^+2Fc^2^)/3'
_refine_ls_weighting_scheme calc
_refine_ls_wR_factor_gt 0.0526
_refine_ls_wR_factor_ref 0.0546
_reflns_number_gt 2435
_reflns_number_total 2998
_reflns_threshold_expression >2sigma(I)
_cod_data_source_file ic062168csi20070112_023228_8.cif
_cod_data_source_block Compound_10_(lc32am)
_cod_depositor_comments
;
The following automatic conversions were performed:
'_symmetry_cell_setting' value 'Triclinic' changed to 'triclinic'
according to '/home/saulius/struct/CIF-dictionaries/cif_core.dic'
dictionary named 'cif_core.dic' version 2.4.1 from
2010-06-29.

'_exptl_absorpt_correction_type' value 'MULTI-SCAN' changed
to 'multi-scan' according to
'/home/saulius/struct/CIF-dictionaries/cif_core.dic' dictionary named
'cif_core.dic' version 2.4.1 from 2010-06-29.

Automatic conversion script
Id: cif_fix_enum 1527 2010-12-29 10:47:43Z saulius 
;
_cod_original_cell_volume 1041.9(7)
_cod_database_code 4307692

loop_
_symmetry_equiv_pos_as_xyz
'x, y, z'
'-x, -y, -z'

loop_
_atom_site_label
_atom_site_type_symbol
_atom_site_fract_x
_atom_site_fract_y
_atom_site_fract_z
_atom_site_U_iso_or_equiv
_atom_site_adp_type
_atom_site_occupancy
_atom_site_symmetry_multiplicity
_atom_site_calc_flag
_atom_site_refinement_flags
_atom_site_disorder_assembly
_atom_site_disorder_group
Re1 Re 0.51606(5) -0.16589(4) 0.71278(3) 0.03616(12) Uani 1 1 d . . .
N1 N 0.6793(8) -0.1789(7) 0.6113(6) 0.0368(17) Uani 1 1 d . . .
N2 N 0.7809(8) -0.0206(6) 0.8201(6) 0.0371(17) Uani 1 1 d . . .
C1 C 0.5516(11) -0.3108(11) 0.7610(8) 0.063(3) Uani 1 1 d . . .
O1 O 0.5661(9) -0.4051(7) 0.7897(6) 0.092(3) Uani 1 1 d . . .
C2 C 0.3908(10) -0.1382(8) 0.8109(7) 0.046(2) Uani 1 1 d . . .
O2 O 0.3161(8) -0.1263(7) 0.8696(6) 0.081(2) Uani 1 1 d . . .
C3 C 0.2932(12) -0.2929(9) 0.6025(7) 0.046(2) Uani 1 1 d . . .
N3 N 0.4798(7) 0.0105(6) 0.6552(5) 0.0361(16) Uani 1 1 d . . .
H3A H 0.4663 -0.0140 0.5837 0.043 Uiso 1 1 calc R . .
H3B H 0.3755 0.0159 0.6577 0.043 Uiso 1 1 calc R . .
O3 O 0.1604(8) -0.3727(7) 0.5380(5) 0.074(2) Uani 1 1 d . . .
C4 C 0.6132(9) 0.1510(8) 0.7096(6) 0.0334(19) Uani 1 1 d . . .
O4 O 0.7300(6) 0.1230(6) 0.5728(5) 0.0479(15) Uani 1 1 d . . .
C5 C 0.7312(9) 0.1942(8) 0.6610(7) 0.035(2) Uani 1 1 d . . .
C6 C 0.5997(11) 0.2271(9) 0.8094(7) 0.043(2) Uani 1 1 d . . .
O6 O 0.4746(7) 0.1810(6) 0.8379(5) 0.0656(18) Uani 1 1 d . . .
C7 C 0.7234(13) 0.4243(10) 0.9687(9) 0.088(3) Uani 1 1 d . . .
H7A H 0.6124 0.4401 0.9516 0.133 Uiso 1 1 calc R . .
H7B H 0.8209 0.5115 1.0028 0.133 Uiso 1 1 calc R . .
H7C H 0.7298 0.3724 1.0184 0.133 Uiso 1 1 calc R . .
O7 O 0.7342(8) 0.3480(6) 0.8690(5) 0.0578(16) Uani 1 1 d . . .
C8 C 0.8762(11) 0.3384(9) 0.7112(7) 0.044(2) Uani 1 1 d . . .
O8 O 1.0307(8) 0.3588(7) 0.7560(5) 0.074(2) Uani 1 1 d . . .
C9 C 0.9390(12) 0.5710(8) 0.7221(8) 0.090(4) Uani 1 1 d . . .
H9A H 1.0333 0.5876 0.7900 0.135 Uiso 1 1 calc R . .
H9B H 0.8826 0.6380 0.7329 0.135 Uiso 1 1 calc R . .
H9C H 0.9877 0.5788 0.6664 0.135 Uiso 1 1 calc R . .
O9 O 0.8079(7) 0.4326(6) 0.6873(5) 0.0549(16) Uani 1 1 d . . .
C11 C 0.6197(11) -0.2598(9) 0.5083(7) 0.051(2) Uani 1 1 d . . .
H11 H 0.5000 -0.3168 0.4743 0.061 Uiso 1 1 calc R . .
C12 C 0.7311(13) -0.2630(10) 0.4477(8) 0.067(3) Uani 1 1 d . . .
H12 H 0.6859 -0.3208 0.3747 0.081 Uiso 1 1 calc R . .
C13 C 0.9055(13) -0.1804(11) 0.4976(9) 0.071(3) Uani 1 1 d . . .
H13 H 0.9814 -0.1805 0.4589 0.085 Uiso 1 1 calc R . .
C14 C 0.9686(11) -0.0978(10) 0.6037(9) 0.062(3) Uani 1 1 d . . .
H14 H 1.0890 -0.0427 0.6382 0.075 Uiso 1 1 calc R . .
C15 C 0.8553(10) -0.0937(9) 0.6635(8) 0.044(2) Uani 1 1 d . . .
C16 C 0.9089(10) -0.0047(9) 0.7763(8) 0.042(2) Uani 1 1 d . . .
C17 C 1.0787(11) 0.0902(10) 0.8387(9) 0.060(3) Uani 1 1 d . . .
H17 H 1.1668 0.0971 0.8090 0.072 Uiso 1 1 calc R . .
C18 C 1.1203(13) 0.1748(10) 0.9439(10) 0.071(3) Uani 1 1 d . . .
H18 H 1.2343 0.2403 0.9848 0.085 Uiso 1 1 calc R . .
C19 C 0.9900(13) 0.1602(9) 0.9867(8) 0.065(3) Uani 1 1 d . . .
H19 H 1.0130 0.2161 1.0574 0.078 Uiso 1 1 calc R . .
C20 C 0.8258(11) 0.0622(9) 0.9241(7) 0.049(2) Uani 1 1 d . . .
H20 H 0.7391 0.0516 0.9549 0.059 Uiso 1 1 calc R . .

loop_
_atom_site_aniso_label
_atom_site_aniso_U_11
_atom_site_aniso_U_22
_atom_site_aniso_U_33
_atom_site_aniso_U_23
_atom_site_aniso_U_13
_atom_site_aniso_U_12
Re1 0.03387(19) 0.0379(2) 0.0358(2) 0.01078(17) 0.01816(15) 0.00700(14)
N1 0.040(4) 0.040(5) 0.037(5) 0.009(4) 0.023(4) 0.018(4)
N2 0.035(4) 0.032(5) 0.034(5) 0.010(4) 0.006(4) 0.005(3)
C1 0.048(6) 0.086(9) 0.049(7) 0.013(7) 0.020(5) 0.020(6)
O1 0.125(6) 0.074(6) 0.096(6) 0.047(5) 0.046(5) 0.045(5)
C2 0.046(5) 0.043(6) 0.041(6) 0.012(5) 0.022(5) 0.000(4)
O2 0.095(5) 0.095(6) 0.073(5) 0.025(5) 0.067(5) 0.029(4)
C3 0.058(6) 0.053(7) 0.042(6) 0.022(6) 0.039(5) 0.016(5)
N3 0.030(4) 0.049(5) 0.029(4) 0.009(4) 0.017(3) 0.011(3)
O3 0.057(4) 0.070(5) 0.059(5) 0.008(4) 0.021(4) -0.019(4)
C4 0.035(5) 0.026(5) 0.035(5) 0.009(4) 0.011(4) 0.008(4)
O4 0.050(4) 0.046(4) 0.045(4) 0.008(4) 0.029(3) 0.006(3)
C5 0.035(5) 0.028(5) 0.039(6) 0.013(5) 0.011(4) 0.007(4)
C6 0.043(6) 0.049(7) 0.037(6) 0.006(5) 0.016(5) 0.022(5)
O6 0.067(4) 0.077(5) 0.069(5) 0.023(4) 0.049(4) 0.026(4)
C7 0.114(9) 0.063(8) 0.076(9) 0.006(7) 0.036(8) 0.028(7)
O7 0.074(4) 0.043(4) 0.039(4) -0.003(4) 0.023(4) 0.006(4)
C8 0.043(6) 0.043(6) 0.036(6) 0.004(5) 0.015(5) 0.007(5)
O8 0.042(4) 0.079(5) 0.080(6) 0.020(5) 0.010(4) 0.007(4)
C9 0.118(9) 0.029(6) 0.090(9) -0.002(6) 0.050(7) -0.015(6)
O9 0.061(4) 0.047(4) 0.054(4) 0.019(4) 0.024(3) 0.010(3)
C11 0.055(6) 0.052(7) 0.041(6) 0.006(6) 0.019(5) 0.020(5)
C12 0.093(8) 0.093(9) 0.051(7) 0.033(7) 0.052(7) 0.050(7)
C13 0.056(7) 0.103(10) 0.071(8) 0.034(8) 0.044(7) 0.030(7)
C14 0.044(6) 0.083(8) 0.077(8) 0.026(7) 0.041(6) 0.030(6)
C15 0.031(5) 0.045(6) 0.061(7) 0.030(6) 0.013(5) 0.014(5)
C16 0.031(5) 0.039(6) 0.050(6) 0.018(5) 0.011(5) 0.008(4)
C17 0.043(6) 0.057(8) 0.076(8) 0.028(7) 0.020(6) 0.011(5)
C18 0.043(6) 0.044(7) 0.085(9) 0.014(7) -0.011(6) -0.005(5)
C19 0.074(7) 0.037(7) 0.058(7) -0.002(6) 0.001(6) 0.018(6)
C20 0.049(6) 0.055(7) 0.038(6) 0.016(6) 0.011(5) 0.017(5)

loop_
_atom_type_symbol
_atom_type_description
_atom_type_scat_dispersion_real
_atom_type_scat_dispersion_imag
_atom_type_scat_source
C C 0.0033 0.0016 'International Tables Vol C Tables 4.2.6.8 and 6.1.1.4'
H H 0.0000 0.0000 'International Tables Vol C Tables 4.2.6.8 and 6.1.1.4'
N N 0.0061 0.0033 'International Tables Vol C Tables 4.2.6.8 and 6.1.1.4'
O O 0.0106 0.0060 'International Tables Vol C Tables 4.2.6.8 and 6.1.1.4'
Re Re -1.0185 7.2310 'International Tables Vol C Tables 4.2.6.8 and 6.1.1.4'

loop_
_geom_angle_atom_site_label_1
_geom_angle_atom_site_label_2
_geom_angle_atom_site_label_3
_geom_angle
_geom_angle_site_symmetry_1
_geom_angle_site_symmetry_3
_geom_angle_publ_flag
C1 Re1 C3 89.0(4) . . ?
C1 Re1 C2 87.6(4) . . ?
C3 Re1 C2 87.6(3) . . ?
C1 Re1 N2 93.7(3) . . ?
C3 Re1 N2 172.4(3) . . ?
C2 Re1 N2 99.6(3) . . ?
C1 Re1 N1 94.2(3) . . ?
C3 Re1 N1 97.5(3) . . ?
C2 Re1 N1 174.6(3) . . ?
N2 Re1 N1 75.3(3) . . ?
C1 Re1 N3 178.7(3) . . ?
C3 Re1 N3 92.0(3) . . ?
C2 Re1 N3 93.3(3) . . ?
N2 Re1 N3 85.2(2) . . ?
N1 Re1 N3 84.8(2) . . ?
C11 N1 C15 120.2(7) . . ?
C11 N1 Re1 124.9(6) . . ?
C15 N1 Re1 114.9(5) . . ?
C20 N2 C16 117.4(7) . . ?
C20 N2 Re1 125.4(6) . . ?
C16 N2 Re1 117.0(6) . . ?
O1 C1 Re1 177.1(8) . . ?
O2 C2 Re1 177.6(8) . . ?
O3 C3 Re1 177.5(8) . . ?
C4 N3 Re1 121.6(4) . . ?
C5 C4 C6 128.5(8) . . ?
C5 C4 N3 117.7(7) . . ?
C6 C4 N3 113.8(6) . . ?
O4 C5 C4 124.3(8) . . ?
O4 C5 C8 113.8(7) . . ?
C4 C5 C8 121.9(8) . . ?
O6 C6 O7 123.1(8) . . ?
O6 C6 C4 121.8(9) . . ?
O7 C6 C4 115.1(7) . . ?
C6 O7 C7 115.7(7) . . ?
O8 C8 O9 125.8(8) . . ?
O8 C8 C5 123.3(8) . . ?
O9 C8 C5 110.6(7) . . ?
C8 O9 C9 114.6(7) . . ?
N1 C11 C12 122.1(9) . . ?
C13 C12 C11 118.8(9) . . ?
C14 C13 C12 119.6(9) . . ?
C13 C14 C15 121.2(9) . . ?
N1 C15 C14 118.0(8) . . ?
N1 C15 C16 116.6(7) . . ?
C14 C15 C16 125.3(8) . . ?
N2 C16 C17 120.1(9) . . ?
N2 C16 C15 116.0(7) . . ?
C17 C16 C15 123.8(8) . . ?
C18 C17 C16 121.3(9) . . ?
C19 C18 C17 118.2(9) . . ?
C20 C19 C18 118.8(10) . . ?
N2 C20 C19 124.1(8) . . ?

loop_
_geom_bond_atom_site_label_1
_geom_bond_atom_site_label_2
_geom_bond_distance
_geom_bond_site_symmetry_2
_geom_bond_publ_flag
Re1 C1 1.866(10) . ?
Re1 C3 1.908(10) . ?
Re1 C2 1.926(8) . ?
Re1 N2 2.165(6) . ?
Re1 N1 2.200(6) . ?
Re1 N3 2.248(5) . ?
N1 C11 1.314(10) . ?
N1 C15 1.373(9) . ?
N2 C20 1.348(10) . ?
N2 C16 1.356(9) . ?
C1 O1 1.179(9) . ?
C2 O2 1.145(8) . ?
C3 O3 1.144(9) . ?
N3 C4 1.467(8) . ?
C4 C5 1.374(9) . ?
C4 C6 1.449(10) . ?
O4 C5 1.244(9) . ?
C5 C8 1.530(10) . ?
C6 O6 1.238(8) . ?
C6 O7 1.340(9) . ?
C7 O7 1.438(10) . ?
C8 O8 1.193(8) . ?
C8 O9 1.335(9) . ?
C9 O9 1.456(9) . ?
C11 C12 1.407(10) . ?
C12 C13 1.355(11) . ?
C13 C14 1.350(12) . ?
C14 C15 1.412(10) . ?
C15 C16 1.453(11) . ?
C16 C17 1.379(11) . ?
C17 C18 1.374(13) . ?
C18 C19 1.364(12) . ?
C19 C20 1.360(10) . ?
